data_7223707
loop_
_publ_author_name
'Wickleder, M.S.'
'Mueller, I.'

_publ_section_title
;
 Sc O H (C H3 S O3)2, a basic methanesulfonate of scandium with chain
 structure
;
_journal_name_full
;
Zeitschrift fuer Naturforschung, Teil B. Anorganische Chemie, Organische 
Chemie (42,1987-)
;
_journal_page_first 33
_journal_page_last 36
_journal_volume 59
_journal_year 2004
_chemical_formula_sum 'C2 H7 O7 S2 Sc'
_chemical_name_systematic 'Sc O H ((C H3) S O3)2'
_space_group_IT_number 26
_symmetry_space_group_name_Hall 'P 2c -2'
_symmetry_space_group_name_H-M 'P m c 21'
_cell_angle_alpha 90
_cell_angle_beta 90
_cell_angle_gamma 90
_cell_formula_units_Z 8
_cell_length_a 7.4392
_cell_length_b 14.977
_cell_length_c 15.4008
_cell_volume 1715.909
_citation_journal_id_ASTM ZNBSEN
_cod_data_source_file Wickleder_ZNBSEN_2004_547.cif
_cod_data_source_block C2H7O7S2Sc1
_cod_original_formula_sum 'C2 H7 O7 S2 Sc1'
_cod_database_code 7223707

loop_
_symmetry_equiv_pos_as_xyz
x,y,z
-x,-y,z+1/2
-x,y,z
x,-y,z+1/2

loop_
_atom_site_label
_atom_site_type_symbol
_atom_site_fract_x
_atom_site_fract_y
_atom_site_fract_z
_atom_site_occupancy
_atom_site_U_iso_or_equiv
O13 O-2 0 0.2157 0.1427 1 0.0
Sc2 Sc+3 0.7496 0.00352 0.99485 1 0.0
S5 S+6 0 0.1191 0.14005 1 0.0
O7 O-2 0 0.1479 0.7775 1 0.0
O11 O-2 0.5 0.2538 0.9648 1 0.0
O8 O-2 0.8387 0.1016 0.9057 1 0.0
S6 S+6 0.5 0.13403 0.62441 1 0.0
O3 O-2 0 0.4664 0.9697 1 0.0
O1 O-2 0 0.9444 0.9867 1 0.0
S2 S+6 0 0.14545 0.87116 1 0.0
O2 O-2 0.5 0.5615 0.0507 1 0.0
O10 O-2 0.8359 0.641 0.0009 1 0.0
C2 C-4 0 0.2548 0.9144 1 0.0
O12 O-2 0.3383 0.3773 0.035 1 0.0
O6 O-2 0.6611 0.9151 0.8973 1 0.0
S7 S+6 0 0.5027 0.20098 1 0.0
O5 O-2 0.5 0.8852 0.7648 1 0.0
O14 O-2 0.1627 0.0853 0.097 1 0.0
O16 O-2 0.6628 0.0917 0.5881 1 0.0
O19 O-2 0.5 0.5696 0.7678 1 0.0
S8 S+6 0.5 0.4997 0.83145 1 0.0
S4 S+6 0.5 0.31968 0.0344 1 0.0
C8 C-4 0.5 0.3947 0.78 1 0.0
Sc1 Sc+3 0.7493 0.50864 0.01639 1 0.0
O9 O-2 0 0.7657 0.9381 1 0.0
C6 C-4 0.5 0.106 0.7327 1 0.0
O18 O-2 0.1604 0.5092 0.1448 1 0.0
C4 C-4 0.5 0.2638 0.1325 1 0.0
S1 S+6 0.5 0.87599 0.85744 1 0.0
C5 C-4 0 0.0749 0.2448 1 0.0
C7 C-4 0 0.3963 0.2452 1 0.0
O15 O-2 0.5 0.2294 0.6141 1 0.0
O4 O-2 0.5 0.0644 0.9938 1 0.0
O17 O-2 0 0.5682 0.268 1 0.0
C3 C-4 0 0.7493 0.1066 1 0.0
S3 S+6 0 0.69836 0.005 1 0.0
O20 O-2 0.6637 0.5007 0.8868 1 0.0
C1 C-4 0.5 0.7611 0.8861 1 0.0
